data_7241856
loop_
_publ_author_name
'Gu\'nka, Piotr A.'
'Hanfland, Michael'
'Chen, Yu-Sheng'
'Zachara, Janusz'

_publ_section_title
;
 High-pressure and low-temperature structural study of claudetite I, a
 monoclinic layered As2O3 polymorph
;
_journal_issue 3
_journal_name_full CrystEngComm
_journal_page_first 638
_journal_page_last 644
_journal_paper_doi 10.1039/D0CE01401J
_journal_volume 23
_journal_year 2021
_chemical_formula_moiety 'As2 O3'
_chemical_formula_sum 'As2 O3'
_chemical_formula_weight 197.84
_chemical_name_common 'claudetite I'
_space_group_crystal_system monoclinic
_space_group_IT_number 14
_space_group_name_Hall '-P 2yn'
_space_group_name_H-M_alt 'P 1 21/n 1'
_atom_sites_solution_primary direct
_audit_creation_date 2020-05-20
_audit_creation_method
;
Olex2 1.3
(compiled 2020.02.04 svn.rd84adfe8 for OlexSys, GUI svn.r6032)
;
_audit_update_record
;
2020-09-11 deposited with the CCDC.	2020-11-03 downloaded from the CCDC.
;
_cell_angle_alpha 90
_cell_angle_beta 94.541(3)
_cell_angle_gamma 90
_cell_formula_units_Z 4
_cell_length_a 5.28841(13)
_cell_length_b 12.8335(3)
_cell_length_c 4.50014(13)
_cell_measurement_reflns_used 6391
_cell_measurement_temperature 150(1)
_cell_measurement_theta_max 26.7350
_cell_measurement_theta_min 1.8390
_cell_volume 304.460(14)
_computing_cell_refinement 'CrysAlisPro 1.171.40.79a (Rigaku OD, 2020)'
_computing_data_collection 'CrysAlisPro 1.171.40.79a (Rigaku OD, 2020)'
_computing_data_reduction 'CrysAlisPro 1.171.40.79a (Rigaku OD, 2020)'
_computing_molecular_graphics 'Olex2 1.3 (Dolomanov et al., 2009)'
_computing_publication_material 'Olex2 1.3 (Dolomanov et al., 2009)'
_computing_structure_refinement 'SHELXL 2018/3 (Sheldrick, 2015)'
_computing_structure_solution 'SHELXS  (Sheldrick, 2008)'
_diffrn_ambient_temperature 150(1)
_diffrn_detector 'CCD plate'
_diffrn_measured_fraction_theta_full 0.989
_diffrn_measured_fraction_theta_max 0.985
_diffrn_measurement_details
;
List of Runs (angles in degrees, time in seconds):

  # Type    Start    End  Width  t~exp~   \w     \q     \k     \f   Frames
#--------------------------------------------------------------------------
  1  \f    -25.74 334.26   0.50    0.30 154.30  15.00  73.80    --   720
  2  \f    -25.74 255.26   0.50    0.30 114.30  15.00  73.80    --   562
  3  \f    -25.74 154.26   0.50    0.30 114.30  15.00  73.80    --   360
;
_diffrn_measurement_device 'abstract diffractometer'
_diffrn_measurement_device_type 'esperanto-CrysAlisPro-abstract goniometer imported esperanto images'
_diffrn_measurement_method '\f scans'
_diffrn_orient_matrix_type 'CrysAlisPro convention (1999,Acta A55,543-557)'
_diffrn_orient_matrix_UB_11 0.0434705468
_diffrn_orient_matrix_UB_12 0.0260554915
_diffrn_orient_matrix_UB_13 -0.0135120876
_diffrn_orient_matrix_UB_21 0.0507262023
_diffrn_orient_matrix_UB_22 -0.0181794489
_diffrn_orient_matrix_UB_23 -0.0422576767
_diffrn_orient_matrix_UB_31 -0.0409893327
_diffrn_orient_matrix_UB_32 0.0051722219
_diffrn_orient_matrix_UB_33 -0.0808213541
_diffrn_radiation_monochromator synchrotron
_diffrn_radiation_probe x-ray
_diffrn_radiation_type synchrotron
_diffrn_radiation_wavelength 0.41328
_diffrn_reflns_av_R_equivalents 0.0735
_diffrn_reflns_av_unetI/netI 0.0367
_diffrn_reflns_Laue_measured_fraction_full 0.989
_diffrn_reflns_Laue_measured_fraction_max 0.985
_diffrn_reflns_limit_h_max 7
_diffrn_reflns_limit_h_min -7
_diffrn_reflns_limit_k_max 18
_diffrn_reflns_limit_k_min -18
_diffrn_reflns_limit_l_max 5
_diffrn_reflns_limit_l_min -6
_diffrn_reflns_number 9732
_diffrn_reflns_point_group_measured_fraction_full 0.989
_diffrn_reflns_point_group_measured_fraction_max 0.985
_diffrn_reflns_theta_full 14.357
_diffrn_reflns_theta_max 17.498
_diffrn_reflns_theta_min 1.845
_diffrn_source synchrotron
_exptl_absorpt_coefficient_mu 21.727
_exptl_absorpt_correction_T_max 1.00000
_exptl_absorpt_correction_T_min 0.91336
_exptl_absorpt_correction_type multi-scan
_exptl_absorpt_process_details
;
CrysAlisPro 1.171.40.79a (Rigaku Oxford Diffraction, 2020)
Empirical absorption correction using spherical harmonics,
 implemented in SCALE3 ABSPACK scaling algorithm.
;
_exptl_crystal_colour colourless
_exptl_crystal_colour_primary colourless
_exptl_crystal_density_diffrn 4.316
_exptl_crystal_description plate
_exptl_crystal_F_000 360
_exptl_crystal_size_max 0.035
_exptl_crystal_size_mid 0.018
_exptl_crystal_size_min 0.002
_refine_diff_density_max 1.897
_refine_diff_density_min -1.199
_refine_diff_density_rms 0.311
_refine_ls_extinction_method none
_refine_ls_goodness_of_fit_ref 1.063
_refine_ls_hydrogen_treatment undef
_refine_ls_matrix_type full
_refine_ls_number_parameters 46
_refine_ls_number_reflns 973
_refine_ls_number_restraints 6
_refine_ls_restrained_S_all 1.071
_refine_ls_R_factor_all 0.0377
_refine_ls_R_factor_gt 0.0314
_refine_ls_shift/su_max 0.000
_refine_ls_shift/su_mean 0.000
_refine_ls_structure_factor_coef Fsqd
_refine_ls_weighting_details 'w=1/[\s^2^(Fo^2^)+(0.0484P)^2^] where P=(Fo^2^+2Fc^2^)/3'
_refine_ls_weighting_scheme calc
_refine_ls_wR_factor_gt 0.0779
_refine_ls_wR_factor_ref 0.0821
_reflns_Friedel_coverage 0.000
_reflns_number_gt 836
_reflns_number_total 973
_reflns_threshold_expression 'I > 2\s(I)'
_cod_data_source_file d0ce01401j2.cif
_cod_data_source_block clau1_5_150
_cod_depositor_comments 'Adding full bibliography for 7241824--7241862.cif.'
_cod_database_code 7241856
_shelx_shelxl_version_number 2018/3
_chemical_oxdiff_formula 'As2 O3'
_shelx_space_group_comment
;
The symmetry employed for this shelxl refinement is uniquely defined
by the following loop, which should always be used as a source of
symmetry information in preference to the above space-group names.
They are only intended as comments.
;
_shelx_estimated_absorpt_t_max 0.958
_shelx_estimated_absorpt_t_min 0.517
_reflns_odcompleteness_completeness 83.87
_reflns_odcompleteness_iscentric 1
_reflns_odcompleteness_theta 26.88
_olex2_refinement_description
;
1. Uiso/Uaniso restraints and constraints
Uanis(O2) \\sim Ueq: with sigma of 0.001 and sigma for terminal atoms of 0.001
;
_olex2_submission_special_instructions 'No special instructions were received'
_oxdiff_exptl_absorpt_empirical_details
;
Empirical correction (ABSPACK) includes:
- Absorption correction using spherical harmonics
- Frame scaling
;
_oxdiff_exptl_absorpt_empirical_full_max 1.123
_oxdiff_exptl_absorpt_empirical_full_min 0.867

loop_
_space_group_symop_operation_xyz
'x, y, z'
'-x+1/2, y+1/2, -z+1/2'
'-x, -y, -z'
'x-1/2, -y-1/2, z-1/2'

loop_
_atom_site_label
_atom_site_type_symbol
_atom_site_fract_x
_atom_site_fract_y
_atom_site_fract_z
_atom_site_U_iso_or_equiv
_atom_site_adp_type
_atom_site_occupancy
_atom_site_site_symmetry_order
_atom_site_calc_flag
_atom_site_refinement_flags_posn
_atom_site_refinement_flags_adp
_atom_site_refinement_flags_occupancy
_atom_site_disorder_assembly
_atom_site_disorder_group
As1 As 0.25895(7) 0.10059(3) 0.04212(9) 0.00770(14) Uani 1 1 d . . . . .
As2 As 0.35561(7) 0.35065(3) 0.00422(9) 0.00775(14) Uani 1 1 d . . . . .
O1 O 0.4321(5) 0.2177(2) 0.0703(7) 0.0119(6) Uani 1 1 d . . . . .
O2 O 0.6566(6) 0.3989(2) 0.1576(7) 0.0101(6) Uani 1 1 d . U . . .
O3 O -0.0458(6) 0.1410(2) 0.1358(7) 0.0114(6) Uani 1 1 d . . . . .

loop_
_atom_site_aniso_label
_atom_site_aniso_U_11
_atom_site_aniso_U_22
_atom_site_aniso_U_33
_atom_site_aniso_U_23
_atom_site_aniso_U_13
_atom_site_aniso_U_12
As1 0.0069(2) 0.0111(2) 0.0052(2) 0.00009(13) 0.00124(15) 0.00128(13)
As2 0.0058(2) 0.0129(2) 0.0049(2) -0.00015(13) 0.00273(15) 0.00014(14)
O1 0.0087(11) 0.0124(13) 0.0145(16) 0.0006(11) 0.0003(11) -0.0012(11)
O2 0.0103(9) 0.0128(9) 0.0074(9) 0.0012(7) 0.0015(8) -0.0018(7)
O3 0.0075(12) 0.0233(15) 0.0036(14) 0.0010(10) 0.0013(11) 0.0022(11)

loop_
_atom_type_symbol
_atom_type_description
_atom_type_scat_dispersion_real
_atom_type_scat_dispersion_imag
_atom_type_scat_source
As As 0.2879 0.7731 'International Tables Vol C Tables 4.2.6.8 and 6.1.1.4'
O O 0.0017 0.0018 'International Tables Vol C Tables 4.2.6.8 and 6.1.1.4'

loop_
_geom_angle_atom_site_label_1
_geom_angle_atom_site_label_2
_geom_angle_atom_site_label_3
_geom_angle
_geom_angle_site_symmetry_1
_geom_angle_site_symmetry_3
_geom_angle_publ_flag
O1 As1 O2 100.61(14) . 4_565 ?
O1 As1 O3 102.12(14) . . ?
O2 As1 O3 91.04(14) 4_565 . ?
O1 As2 O2 94.80(13) . . ?
O1 As2 O3 97.72(15) . 4_665 ?
O3 As2 O2 91.21(14) 4_665 . ?
As1 O1 As2 134.39(17) . . ?
As1 O2 As2 124.76(17) 4_666 . ?
As1 O3 As2 125.26(18) . 4_566 ?

loop_
_geom_bond_atom_site_label_1
_geom_bond_atom_site_label_2
_geom_bond_distance
_geom_bond_site_symmetry_2
_geom_bond_publ_flag
As1 O1 1.759(3) . ?
As1 O2 1.772(3) 4_565 ?
As1 O3 1.775(3) . ?
As2 O1 1.773(3) . ?
As2 O2 1.794(3) . ?
As2 O3 1.780(3) 4_665 ?

loop_
_geom_torsion_atom_site_label_1
_geom_torsion_atom_site_label_2
_geom_torsion_atom_site_label_3
_geom_torsion_atom_site_label_4
_geom_torsion
_geom_torsion_site_symmetry_1
_geom_torsion_site_symmetry_2
_geom_torsion_site_symmetry_3
_geom_torsion_site_symmetry_4
_geom_torsion_publ_flag
O1 As1 O3 As2 -86.4(2) . . . 4_566 ?
O1 As2 O2 As1 -71.8(2) . . . 4_666 ?
O2 As1 O1 As2 60.6(3) 4_565 . . . ?
O2 As1 O3 As2 172.5(2) 4_565 . . 4_566 ?
O2 As2 O1 As1 171.7(3) . . . . ?
O3 As1 O1 As2 -32.8(3) . . . . ?
O3 As2 O1 As1 -96.4(3) 4_665 . . . ?
O3 As2 O2 As1 -169.6(2) 4_665 . . 4_666 ?
